data_4337520
loop_
_publ_author_name
'Sanyal, Ria'
'Guha, Averi'
'Ghosh, Totan'
'Mondal, Tapan Kumar'
'Zangrando, Ennio'
'Das, Debasis'

_publ_section_title
;
 Influence of the coordination environment of zinc(II) complexes of
 designed Mannich ligands on phosphatase activity: a combined experimental
 and theoretical study.
;
_journal_issue 1
_journal_name_full 'Inorganic chemistry'
_journal_page_first 85
_journal_page_last 96
_journal_paper_doi 10.1021/ic4015493
_journal_volume 53
_journal_year 2014
_chemical_formula_moiety 'C21 H38 Cl2 N2 O5 Zn'
_chemical_formula_sum 'C21 H38 Cl2 N2 O5 Zn'
_chemical_formula_weight 534.80
_space_group_IT_number 2
_symmetry_cell_setting triclinic
_symmetry_space_group_name_Hall '-P 1'
_symmetry_space_group_name_H-M 'P -1'
_atom_sites_solution_hydrogens geom
_atom_sites_solution_primary direct
_atom_sites_solution_secondary difmap
_audit_creation_method SHELXL-97
_cell_angle_alpha 84.493(5)
_cell_angle_beta 88.106(5)
_cell_angle_gamma 63.801(4)
_cell_formula_units_Z 2
_cell_length_a 9.161(4)
_cell_length_b 9.568(4)
_cell_length_c 16.493(7)
_cell_measurement_temperature 293(2)
_cell_volume 1291.1(10)
_computing_cell_refinement 'Bruker APEX-2'
_computing_data_collection 'Bruker APEX-2'
_computing_data_reduction 'Bruker SHELXTL'
_computing_molecular_graphics 'Ortep3 for Windows (Farrugia,1997)'
_computing_publication_material 'Wingx 1.80.05 (Farrugia, 1999)'
_computing_structure_refinement 'SHELX97 (Sheldrick, 2008)'
_computing_structure_solution 'SHELX97 (Sheldrick, 2008)'
_diffrn_ambient_temperature 293(2)
_diffrn_measured_fraction_theta_full 0.960
_diffrn_measured_fraction_theta_max 0.960
_diffrn_measurement_device_type 'Bruker APEX-2 CCD area detector'
_diffrn_measurement_method '/w scans'
_diffrn_radiation_monochromator graphite
_diffrn_radiation_source 'fine-focus sealed tube'
_diffrn_radiation_type MoK\a
_diffrn_radiation_wavelength 0.71073
_diffrn_reflns_av_R_equivalents 0.0445
_diffrn_reflns_av_sigmaI/netI 0.0654
_diffrn_reflns_limit_h_max 10
_diffrn_reflns_limit_h_min -10
_diffrn_reflns_limit_k_max 11
_diffrn_reflns_limit_k_min -11
_diffrn_reflns_limit_l_max 19
_diffrn_reflns_limit_l_min -15
_diffrn_reflns_number 8143
_diffrn_reflns_theta_full 24.72
_diffrn_reflns_theta_max 24.72
_diffrn_reflns_theta_min 1.24
_exptl_absorpt_coefficient_mu 1.190
_exptl_absorpt_correction_type multi-scan
_exptl_absorpt_process_details 'BRUKER SADABS'
_exptl_crystal_colour colourless
_exptl_crystal_density_diffrn 1.376
_exptl_crystal_density_method 'not measured'
_exptl_crystal_description rhombic
_exptl_crystal_F_000 564
_refine_diff_density_max 0.858
_refine_diff_density_min -1.123
_refine_diff_density_rms 0.101
_refine_ls_extinction_method none
_refine_ls_goodness_of_fit_ref 1.043
_refine_ls_hydrogen_treatment constr
_refine_ls_matrix_type full
_refine_ls_number_parameters 288
_refine_ls_number_reflns 4239
_refine_ls_number_restraints 0
_refine_ls_restrained_S_all 1.043
_refine_ls_R_factor_all 0.0829
_refine_ls_R_factor_gt 0.0605
_refine_ls_shift/su_max 0.000
_refine_ls_shift/su_mean 0.000
_refine_ls_structure_factor_coef Fsqd
_refine_ls_weighting_details 'calc w=1/[\s^2^(Fo^2^)+(0.0791P)^2^+3.2900P] where P=(Fo^2^+2Fc^2^)/3'
_refine_ls_weighting_scheme calc
_refine_ls_wR_factor_gt 0.1564
_refine_ls_wR_factor_ref 0.1732
_reflns_number_gt 3304
_reflns_number_total 4239
_reflns_threshold_expression >2\s(I)
_cod_data_source_file ic4015493_si_005.cif
_cod_data_source_block 4
_cod_depositor_comments
;
The following automatic conversions were performed:

'_exptl_absorpt_correction_type' value 'MULTI-SCAN' changed to
'multi-scan' according to
/usr/data/users/saulius/automatic-downloads/current/ACS/lib/dictionaries/cif_core.dic
dictionary named 'cif_core.dic' version 2.4.2 from 2011-04-26.

Automatic conversion script
Id: cif_fix_values 2281 2013-09-26 08:29:07Z andrius 

The following automatic conversions were performed:

data name '_exptl_absorpt_process_detail' was replaced with
'_exptl_absorpt_process_details' as specified in the replacement file
'data/replacement-values/replacement_tags.lst'.

Automatic conversion script
Id: cif_correct_tags 9268 2022-04-12 08:56:07Z antanas 
;
_cod_original_cell_volume 1291.0(9)
_cod_database_code 4337520

loop_
_symmetry_equiv_pos_as_xyz
'x, y, z'
'-x, -y, -z'

loop_
_atom_site_label
_atom_site_type_symbol
_atom_site_fract_x
_atom_site_fract_y
_atom_site_fract_z
_atom_site_U_iso_or_equiv
_atom_site_adp_type
_atom_site_occupancy
_atom_site_symmetry_multiplicity
_atom_site_calc_flag
_atom_site_refinement_flags
Zn Zn 0.75542(8) 0.73529(7) 0.28772(4) 0.0349(2) Uani 1 1 d .
Cl1 Cl 0.97659(19) 0.51418(16) 0.26901(11) 0.0573(4) Uani 1 1 d .
Cl2 Cl 0.6004(2) 0.70911(19) 0.38939(9) 0.0560(4) Uani 1 1 d .
N1 N 0.6381(5) 0.8176(5) 0.1744(2) 0.0331(10) Uani 1 1 d .
N2 N 0.7201(5) 1.1635(5) 0.3763(3) 0.0331(10) Uani 1 1 d .
H2 H 0.698(7) 1.093(7) 0.360(3) 0.040 Uiso 1 1 d .
O1 O 0.7967(5) 0.9146(4) 0.2944(2) 0.0366(8) Uani 1 1 d .
O2 O 0.9271(5) 1.2250(5) 0.4986(3) 0.0502(10) Uani 1 1 d .
O3 O 0.4244(5) 1.1767(5) 0.3491(3) 0.0620(12) Uani 1 1 d .
O4 O 0.3447(5) 0.7366(5) 0.1546(3) 0.0651(13) Uani 1 1 d .
O5 O 0.4281(6) 1.1515(5) 0.0694(3) 0.0647(13) Uani 1 1 d .
C1 C 0.8173(6) 0.9998(5) 0.2303(3) 0.0311(11) Uani 1 1 d .
C2 C 0.7941(6) 0.9817(6) 0.1492(3) 0.0349(12) Uani 1 1 d .
C3 C 0.8189(7) 1.0790(6) 0.0878(3) 0.0417(13) Uani 1 1 d .
H3 H 0.8034 1.0660 0.0341 0.050 Uiso 1 1 calc R
C4 C 0.8651(7) 1.1932(6) 0.1020(3) 0.0416(13) Uani 1 1 d .
C5 C 0.8929(11) 1.2950(8) 0.0336(4) 0.068(2) Uani 1 1 d .
H5A H 0.8923 1.3853 0.0547 0.102 Uiso 1 1 calc R
H5B H 0.8080 1.3277 -0.0066 0.102 Uiso 1 1 calc R
H5C H 0.9962 1.2367 0.0091 0.102 Uiso 1 1 calc R
C6 C 0.8845(7) 1.2124(6) 0.1831(3) 0.0432(14) Uani 1 1 d .
H6 H 0.9151 1.2888 0.1953 0.052 Uiso 1 1 calc R
C7 C 0.8587(6) 1.1189(6) 0.2453(3) 0.0347(12) Uani 1 1 d .
C8 C 0.8745(7) 1.1431(6) 0.3330(3) 0.0384(12) Uani 1 1 d .
H8A H 0.9665 1.0534 0.3587 0.046 Uiso 1 1 calc R
H8B H 0.8923 1.2352 0.3358 0.046 Uiso 1 1 calc R
C9 C 0.7365(7) 1.1325(6) 0.4667(3) 0.0402(13) Uani 1 1 d .
H9A H 0.8247 1.0292 0.4797 0.048 Uiso 1 1 calc R
H9B H 0.6374 1.1307 0.4881 0.048 Uiso 1 1 calc R
C10 C 0.7685(7) 1.2482(7) 0.5102(4) 0.0481(15) Uani 1 1 d .
H10A H 0.6948 1.3538 0.4894 0.058 Uiso 1 1 calc R
H10B H 0.7487 1.2357 0.5679 0.058 Uiso 1 1 calc R
C11 C 0.9611(9) 1.3339(8) 0.5366(5) 0.072(2) Uani 1 1 d .
H11A H 1.0734 1.3114 0.5288 0.107 Uiso 1 1 calc R
H11B H 0.9399 1.3263 0.5939 0.107 Uiso 1 1 calc R
H11C H 0.8933 1.4377 0.5131 0.107 Uiso 1 1 calc R
C12 C 0.5790(7) 1.3143(6) 0.3473(4) 0.0470(14) Uani 1 1 d .
H12A H 0.5887 1.4002 0.3694 0.056 Uiso 1 1 calc R
H12B H 0.5814 1.3299 0.2883 0.056 Uiso 1 1 calc R
C13 C 0.4219(7) 1.3152(7) 0.3723(4) 0.0539(16) Uani 1 1 d .
H13A H 0.4091 1.3191 0.4308 0.065 Uiso 1 1 calc R
H13B H 0.3322 1.4057 0.3457 0.065 Uiso 1 1 calc R
C14 C 0.2897(9) 1.1519(10) 0.3745(6) 0.088(3) Uani 1 1 d .
H14A H 0.3093 1.0476 0.3653 0.132 Uiso 1 1 calc R
H14B H 0.1950 1.2257 0.3441 0.132 Uiso 1 1 calc R
H14C H 0.2723 1.1655 0.4315 0.132 Uiso 1 1 calc R
C15 C 0.7548(7) 0.8554(6) 0.1237(3) 0.0398(13) Uani 1 1 d .
H15A H 0.7120 0.8855 0.0684 0.048 Uiso 1 1 calc R
H15B H 0.8558 0.7605 0.1224 0.048 Uiso 1 1 calc R
C16 C 0.4813(7) 0.9563(6) 0.1864(3) 0.0382(12) Uani 1 1 d .
H16A H 0.5047 1.0290 0.2143 0.046 Uiso 1 1 calc R
H16B H 0.4155 0.9221 0.2227 0.046 Uiso 1 1 calc R
C17 C 0.3797(8) 1.0449(7) 0.1118(4) 0.0551(16) Uani 1 1 d .
H17A H 0.3837 0.9701 0.0750 0.066 Uiso 1 1 calc R
H17B H 0.2675 1.1014 0.1282 0.066 Uiso 1 1 calc R
C18 C 0.3846(12) 1.2887(8) 0.1074(5) 0.094(3) Uani 1 1 d .
H18A H 0.4216 1.3559 0.0755 0.141 Uiso 1 1 calc R
H18B H 0.4339 1.2630 0.1607 0.141 Uiso 1 1 calc R
H18C H 0.2684 1.3413 0.1123 0.141 Uiso 1 1 calc R
C19 C 0.6198(7) 0.6926(6) 0.1350(3) 0.0409(13) Uani 1 1 d .
H19A H 0.7262 0.6048 0.1320 0.049 Uiso 1 1 calc R
H19B H 0.5804 0.7319 0.0797 0.049 Uiso 1 1 calc R
C20 C 0.5069(7) 0.6347(7) 0.1776(4) 0.0459(14) Uani 1 1 d .
H20A H 0.5334 0.5303 0.1633 0.055 Uiso 1 1 calc R
H20B H 0.5196 0.6298 0.2362 0.055 Uiso 1 1 calc R
C21 C 0.2316(10) 0.7036(12) 0.2009(6) 0.095(3) Uani 1 1 d .
H21A H 0.1236 0.7774 0.1837 0.142 Uiso 1 1 calc R
H21B H 0.2464 0.7112 0.2574 0.142 Uiso 1 1 calc R
H21C H 0.2471 0.5997 0.1934 0.142 Uiso 1 1 calc R

loop_
_atom_site_aniso_label
_atom_site_aniso_U_11
_atom_site_aniso_U_22
_atom_site_aniso_U_33
_atom_site_aniso_U_23
_atom_site_aniso_U_13
_atom_site_aniso_U_12
Zn 0.0370(4) 0.0303(3) 0.0347(4) -0.0045(2) -0.0008(3) -0.0119(3)
Cl1 0.0431(9) 0.0356(7) 0.0822(12) -0.0168(7) -0.0066(8) -0.0046(6)
Cl2 0.0602(10) 0.0652(10) 0.0426(8) -0.0038(7) 0.0119(7) -0.0287(8)
N1 0.038(3) 0.032(2) 0.027(2) -0.0080(17) 0.0015(18) -0.0122(19)
N2 0.038(3) 0.027(2) 0.032(2) -0.0091(17) 0.0003(19) -0.0110(19)
O1 0.051(2) 0.0296(18) 0.0307(19) -0.0072(14) -0.0006(16) -0.0183(17)
O2 0.045(3) 0.049(2) 0.058(3) -0.0254(19) 0.0050(19) -0.018(2)
O3 0.043(3) 0.060(3) 0.074(3) -0.023(2) 0.014(2) -0.013(2)
O4 0.043(3) 0.065(3) 0.087(4) 0.007(2) -0.010(2) -0.025(2)
O5 0.094(4) 0.043(2) 0.048(3) 0.0020(19) -0.014(2) -0.022(2)
C1 0.028(3) 0.027(2) 0.030(3) -0.004(2) 0.000(2) -0.006(2)
C2 0.033(3) 0.033(3) 0.037(3) -0.009(2) 0.002(2) -0.011(2)
C3 0.053(4) 0.042(3) 0.028(3) -0.008(2) 0.008(2) -0.019(3)
C4 0.046(3) 0.037(3) 0.040(3) -0.008(2) 0.012(3) -0.017(3)
C5 0.111(6) 0.058(4) 0.045(4) -0.008(3) 0.022(4) -0.046(4)
C6 0.049(4) 0.037(3) 0.048(3) -0.015(2) 0.015(3) -0.022(3)
C7 0.032(3) 0.034(3) 0.036(3) -0.010(2) 0.006(2) -0.012(2)
C8 0.037(3) 0.039(3) 0.042(3) -0.010(2) 0.004(2) -0.018(2)
C9 0.040(3) 0.042(3) 0.035(3) -0.004(2) 0.003(2) -0.015(3)
C10 0.043(4) 0.056(4) 0.041(3) -0.021(3) 0.001(3) -0.015(3)
C11 0.067(5) 0.061(4) 0.091(6) -0.034(4) -0.006(4) -0.026(4)
C12 0.049(4) 0.031(3) 0.048(3) -0.004(2) -0.004(3) -0.005(3)
C13 0.040(4) 0.048(3) 0.050(4) -0.010(3) 0.002(3) 0.004(3)
C14 0.045(5) 0.078(5) 0.122(7) 0.014(5) 0.015(4) -0.015(4)
C15 0.051(4) 0.040(3) 0.030(3) -0.013(2) 0.007(2) -0.020(3)
C16 0.036(3) 0.038(3) 0.036(3) -0.005(2) 0.000(2) -0.012(2)
C17 0.054(4) 0.050(4) 0.053(4) -0.004(3) -0.014(3) -0.014(3)
C18 0.124(8) 0.042(4) 0.090(6) -0.005(4) -0.029(6) -0.011(4)
C19 0.039(3) 0.040(3) 0.043(3) -0.015(2) 0.002(2) -0.015(3)
C20 0.048(4) 0.041(3) 0.052(4) -0.008(3) -0.002(3) -0.021(3)
C21 0.054(5) 0.107(7) 0.126(8) -0.023(6) 0.016(5) -0.036(5)

loop_
_atom_type_symbol
_atom_type_description
_atom_type_scat_dispersion_real
_atom_type_scat_dispersion_imag
_atom_type_scat_source
C C 0.0033 0.0016 'International Tables Vol C Tables 4.2.6.8 and 6.1.1.4'
H H 0.0000 0.0000 'International Tables Vol C Tables 4.2.6.8 and 6.1.1.4'
N N 0.0061 0.0033 'International Tables Vol C Tables 4.2.6.8 and 6.1.1.4'
O O 0.0106 0.0060 'International Tables Vol C Tables 4.2.6.8 and 6.1.1.4'
Cl Cl 0.1484 0.1585 'International Tables Vol C Tables 4.2.6.8 and 6.1.1.4'
Zn Zn 0.2839 1.4301 'International Tables Vol C Tables 4.2.6.8 and 6.1.1.4'

loop_
_geom_angle_atom_site_label_1
_geom_angle_atom_site_label_2
_geom_angle_atom_site_label_3
_geom_angle
O1 Zn N1 93.86(15)
O1 Zn Cl2 112.01(12)
N1 Zn Cl2 115.14(13)
O1 Zn Cl1 114.57(13)
N1 Zn Cl1 106.40(12)
Cl2 Zn Cl1 113.33(7)
C15 N1 C16 113.5(4)
C15 N1 C19 105.9(4)
C16 N1 C19 113.8(4)
C15 N1 Zn 103.7(3)
C16 N1 Zn 107.7(3)
C19 N1 Zn 111.9(3)
C9 N2 C12 114.2(4)
C9 N2 C8 114.6(4)
C12 N2 C8 111.8(4)
C9 N2 H2 106(4)
C12 N2 H2 104(4)
C8 N2 H2 105(4)
C1 O1 Zn 124.5(3)
C10 O2 C11 112.1(5)
C14 O3 C13 114.5(6)
C21 O4 C20 112.8(6)
C18 O5 C17 113.8(6)
O1 C1 C7 117.7(4)
O1 C1 C2 124.4(5)
C7 C1 C2 117.9(5)
C3 C2 C1 118.7(5)
C3 C2 C15 117.3(5)
C1 C2 C15 123.8(5)
C4 C3 C2 123.7(5)
C4 C3 H3 118.2
C2 C3 H3 118.2
C3 C4 C6 117.1(5)
C3 C4 C5 122.1(5)
C6 C4 C5 120.8(5)
C4 C5 H5A 109.5
C4 C5 H5B 109.5
H5A C5 H5B 109.5
C4 C5 H5C 109.5
H5A C5 H5C 109.5
H5B C5 H5C 109.5
C7 C6 C4 120.4(5)
C7 C6 H6 119.8
C4 C6 H6 119.8
C6 C7 C1 122.1(5)
C6 C7 C8 120.4(5)
C1 C7 C8 117.5(5)
N2 C8 C7 108.5(4)
N2 C8 H8A 110.0
C7 C8 H8A 110.0
N2 C8 H8B 110.0
C7 C8 H8B 110.0
H8A C8 H8B 108.4
N2 C9 C10 115.7(5)
N2 C9 H9A 108.4
C10 C9 H9A 108.4
N2 C9 H9B 108.4
C10 C9 H9B 108.4
H9A C9 H9B 107.4
O2 C10 C9 110.3(5)
O2 C10 H10A 109.6
C9 C10 H10A 109.6
O2 C10 H10B 109.6
C9 C10 H10B 109.6
H10A C10 H10B 108.1
O2 C11 H11A 109.5
O2 C11 H11B 109.5
H11A C11 H11B 109.5
O2 C11 H11C 109.5
H11A C11 H11C 109.5
H11B C11 H11C 109.5
C13 C12 N2 111.6(5)
C13 C12 H12A 109.3
N2 C12 H12A 109.3
C13 C12 H12B 109.3
N2 C12 H12B 109.3
H12A C12 H12B 108.0
O3 C13 C12 106.9(5)
O3 C13 H13A 110.3
C12 C13 H13A 110.3
O3 C13 H13B 110.3
C12 C13 H13B 110.3
H13A C13 H13B 108.6
O3 C14 H14A 109.5
O3 C14 H14B 109.5
H14A C14 H14B 109.5
O3 C14 H14C 109.5
H14A C14 H14C 109.5
H14B C14 H14C 109.5
N1 C15 C2 117.2(4)
N1 C15 H15A 108.0
C2 C15 H15A 108.0
N1 C15 H15B 108.0
C2 C15 H15B 108.0
H15A C15 H15B 107.2
N1 C16 C17 117.7(5)
N1 C16 H16A 107.9
C17 C16 H16A 107.9
N1 C16 H16B 107.9
C17 C16 H16B 107.9
H16A C16 H16B 107.2
O5 C17 C16 114.7(5)
O5 C17 H17A 108.6
C16 C17 H17A 108.6
O5 C17 H17B 108.6
C16 C17 H17B 108.6
H17A C17 H17B 107.6
O5 C18 H18A 109.5
O5 C18 H18B 109.5
H18A C18 H18B 109.5
O5 C18 H18C 109.5
H18A C18 H18C 109.5
H18B C18 H18C 109.5
N1 C19 C20 114.9(5)
N1 C19 H19A 108.5
C20 C19 H19A 108.5
N1 C19 H19B 108.5
C20 C19 H19B 108.5
H19A C19 H19B 107.5
O4 C20 C19 109.7(5)
O4 C20 H20A 109.7
C19 C20 H20A 109.7
O4 C20 H20B 109.7
C19 C20 H20B 109.7
H20A C20 H20B 108.2
O4 C21 H21A 109.5
O4 C21 H21B 109.5
H21A C21 H21B 109.5
O4 C21 H21C 109.5
H21A C21 H21C 109.5
H21B C21 H21C 109.5

loop_
_geom_bond_atom_site_label_1
_geom_bond_atom_site_label_2
_geom_bond_distance
Zn O1 1.926(3)
Zn N1 2.092(4)
Zn Cl2 2.2289(17)
Zn Cl1 2.2304(17)
N1 C15 1.482(7)
N1 C16 1.487(7)
N1 C19 1.487(6)
N2 C9 1.492(7)
N2 C12 1.498(7)
N2 C8 1.504(7)
N2 H2 0.86(6)
O1 C1 1.333(6)
O2 C10 1.379(7)
O2 C11 1.415(7)
O3 C14 1.400(8)
O3 C13 1.405(8)
O4 C21 1.394(9)
O4 C20 1.411(7)
O5 C18 1.398(8)
O5 C17 1.403(8)
C1 C7 1.395(7)
C1 C2 1.399(7)
C2 C3 1.391(7)
C2 C15 1.503(7)
C3 C4 1.376(8)
C3 H3 0.9300
C4 C6 1.394(8)
C4 C5 1.509(8)
C5 H5A 0.9600
C5 H5B 0.9600
C5 H5C 0.9600
C6 C7 1.380(8)
C6 H6 0.9300
C7 C8 1.508(7)
C8 H8A 0.9700
C8 H8B 0.9700
C9 C10 1.509(8)
C9 H9A 0.9700
C9 H9B 0.9700
C10 H10A 0.9700
C10 H10B 0.9700
C11 H11A 0.9600
C11 H11B 0.9600
C11 H11C 0.9600
C12 C13 1.480(9)
C12 H12A 0.9700
C12 H12B 0.9700
C13 H13A 0.9700
C13 H13B 0.9700
C14 H14A 0.9600
C14 H14B 0.9600
C14 H14C 0.9600
C15 H15A 0.9700
C15 H15B 0.9700
C16 C17 1.510(8)
C16 H16A 0.9700
C16 H16B 0.9700
C17 H17A 0.9700
C17 H17B 0.9700
C18 H18A 0.9600
C18 H18B 0.9600
C18 H18C 0.9600
C19 C20 1.501(8)
C19 H19A 0.9700
C19 H19B 0.9700
C20 H20A 0.9700
C20 H20B 0.9700
C21 H21A 0.9600
C21 H21B 0.9600
C21 H21C 0.9600

loop_
_geom_torsion_atom_site_label_1
_geom_torsion_atom_site_label_2
_geom_torsion_atom_site_label_3
_geom_torsion_atom_site_label_4
_geom_torsion
O1 Zn N1 C15 51.9(3)
Cl2 Zn N1 C15 168.5(2)
Cl1 Zn N1 C15 -65.1(3)
O1 Zn N1 C16 -68.6(3)
Cl2 Zn N1 C16 47.9(3)
Cl1 Zn N1 C16 174.3(3)
O1 Zn N1 C19 165.7(3)
Cl2 Zn N1 C19 -77.8(3)
Cl1 Zn N1 C19 48.6(3)
N1 Zn O1 C1 -29.2(4)
Cl2 Zn O1 C1 -148.3(4)
Cl1 Zn O1 C1 80.8(4)
Zn O1 C1 C7 -175.2(3)
Zn O1 C1 C2 7.4(7)
O1 C1 C2 C3 179.7(5)
C7 C1 C2 C3 2.2(7)
O1 C1 C2 C15 -4.7(8)
C7 C1 C2 C15 177.9(5)
C1 C2 C3 C4 -0.1(9)
C15 C2 C3 C4 -176.0(5)
C2 C3 C4 C6 -1.2(9)
C2 C3 C4 C5 179.2(6)
C3 C4 C6 C7 0.3(8)
C5 C4 C6 C7 179.9(6)
C4 C6 C7 C1 1.9(9)
C4 C6 C7 C8 -178.1(5)
O1 C1 C7 C6 179.2(5)
C2 C1 C7 C6 -3.2(8)
O1 C1 C7 C8 -0.8(7)
C2 C1 C7 C8 176.8(5)
C9 N2 C8 C7 159.4(4)
C12 N2 C8 C7 -68.6(5)
C6 C7 C8 N2 126.2(5)
C1 C7 C8 N2 -53.8(6)
C12 N2 C9 C10 -62.9(6)
C8 N2 C9 C10 67.9(6)
C11 O2 C10 C9 178.5(5)
N2 C9 C10 O2 -74.3(6)
C9 N2 C12 C13 -63.3(6)
C8 N2 C12 C13 164.5(5)
C14 O3 C13 C12 174.8(6)
N2 C12 C13 O3 -50.6(6)
C16 N1 C15 C2 53.6(6)
C19 N1 C15 C2 179.1(5)
Zn N1 C15 C2 -63.0(5)
C3 C2 C15 N1 -143.9(5)
C1 C2 C15 N1 40.4(7)
C15 N1 C16 C17 61.1(6)
C19 N1 C16 C17 -60.2(6)
Zn N1 C16 C17 175.3(4)
C18 O5 C17 C16 -75.4(7)
N1 C16 C17 O5 -81.4(7)
C15 N1 C19 C20 179.3(5)
C16 N1 C19 C20 -55.4(6)
Zn N1 C19 C20 66.9(5)
C21 O4 C20 C19 -170.9(6)
N1 C19 C20 O4 82.4(6)
